data_1532709
loop_
_publ_author_name
'Bramnik, K.G.'
'Ehrenberg, H.'
'Dehn, J.K.'
'Fuess, H.'

_publ_section_title
;
 Preparation, crystal structure and magnetic properties of double
 perovskites M2 Mg Re O6 (M = Ca, Sr, Ba)
;
_journal_name_full 'Solid State Sciences'
_journal_page_first 235
_journal_page_last 241
_journal_volume 5
_journal_year 2003
_chemical_formula_sum 'Ca2 Mg O6 Re'
_chemical_name_systematic 'Ca2 Mg Re O6'
_space_group_IT_number 14
_symmetry_space_group_name_Hall '-P 2yn'
_symmetry_space_group_name_H-M 'P 1 21/n 1'
_cell_angle_alpha 90
_cell_angle_beta 90.07
_cell_angle_gamma 90
_cell_formula_units_Z 2
_cell_length_a 5.4132
_cell_length_b 5.54174
_cell_length_c 7.70415
_cell_volume 231.113
_citation_journal_id_ASTM SSSCFJ
_cod_data_source_file Bramnik_SSSCFJ_2003_979.cif
_cod_data_source_block Ca2Mg1O6Re1
_cod_original_cell_volume 231.1131
_cod_original_sg_symbol_Hall '-P 2ybc (x-z,y,z)'
_cod_original_formula_sum 'Ca2 Mg1 O6 Re1'
_cod_database_code 1532709

loop_
_symmetry_equiv_pos_as_xyz
x,y,z
-x+1/2,y+1/2,-z+1/2
-x,-y,-z
x-1/2,-y-1/2,z-1/2

loop_
_atom_site_label
_atom_site_type_symbol
_atom_site_fract_x
_atom_site_fract_y
_atom_site_fract_z
_atom_site_occupancy
_atom_site_U_iso_or_equiv
Re1 Re+6 0.5 0 0 1 0.0
O1 O-2 0.216 0.194 0.048 1 0.0
O2 O-2 0.305 0.715 0.043 1 0.0
Mg2 Mg+2 0.5 0 0.5 0.5 0.0
O3 O-2 0.413 0.97 0.756 1 0.0
Ca1 Ca+2 0.503 0.5452 0.7488 0.75 0.0
Ca2 Ca+2 0.5 0 0.5 0.5 0.0
Mg1 Mg+2 0.503 0.5452 0.7488 0.25 0.0
